data_7208824
loop_
_publ_author_name
'Dong, Shou-Cheng'
'Gao, Chun-Hong'
'Zhang, Zhao-Hu'
'Jiang, Zuo-Quan'
'Lee, Shuit-Tong'
'Liao, Liang-Sheng'

_publ_section_title
;
 New dibenzofuran/spirobifluorene hybrids as thermally stable host
 materials for efficient phosphorescent organic light-emitting diodes with
 low efficiency roll-off.
;
_journal_issue 41
_journal_name_full 'Physical chemistry chemical physics : PCCP'
_journal_page_first 14224
_journal_page_last 14228
_journal_paper_doi 10.1039/c2cp41535f
_journal_volume 14
_journal_year 2012
_chemical_formula_moiety 'C37 H22 O'
_chemical_formula_sum 'C37 H22 O'
_chemical_formula_weight 482.55
_chemical_name_systematic
;
?
;
_space_group_crystal_system monoclinic
_space_group_IT_number 14
_space_group_name_Hall '-P 2yn'
_space_group_name_H-M_alt 'P 1 21/n 1'
_symmetry_space_group_name_Hall '-P 2yn'
_symmetry_space_group_name_H-M 'P 1 21/n 1'
_atom_sites_solution_hydrogens geom
_atom_sites_solution_primary direct
_atom_sites_solution_secondary difmap
_audit_creation_date 2012-04-12
_audit_creation_method
;
Olex2 1.1
(compiled 2011.08.18 svn.r1932, GUI svn.r3819)
;
_cell_angle_alpha 90.00
_cell_angle_beta 93.021(4)
_cell_angle_gamma 90.00
_cell_formula_units_Z 4
_cell_length_a 9.9930(6)
_cell_length_b 9.7316(4)
_cell_length_c 25.6891(12)
_cell_measurement_reflns_used 2188
_cell_measurement_temperature 293(2)
_cell_measurement_theta_max 29.3624
_cell_measurement_theta_min 3.1649
_cell_volume 2494.7(2)
_computing_cell_refinement
;
CrysAlisPro, Agilent Technologies,
Version 1.171.35.21 (release 20-01-2012 CrysAlis171 .NET)
(compiled Jan 23 2012,18:06:46)
;
_computing_data_collection
;
CrysAlisPro, Agilent Technologies,
Version 1.171.35.21 (release 20-01-2012 CrysAlis171 .NET)
(compiled Jan 23 2012,18:06:46)
;
_computing_data_reduction
;
CrysAlisPro, Agilent Technologies,
Version 1.171.35.21 (release 20-01-2012 CrysAlis171 .NET)
(compiled Jan 23 2012,18:06:46)
;
_computing_molecular_graphics
;
O. V. Dolomanov, L. J. Bourhis, R. J. Gildea, J. A. K. Howard and H. Puschmann,
OLEX2: a complete structure solution, refinement and analysis program.
J. Appl. Cryst. (2009). 42, 339-341.
;
_computing_publication_material
;
O. V. Dolomanov, L. J. Bourhis, R. J. Gildea, J. A. K. Howard and H. Puschmann,
OLEX2: a complete structure solution, refinement and analysis program.
J. Appl. Cryst. (2009). 42, 339-341.
;
_computing_structure_refinement
;
XL, G.M. Sheldrick, Acta Cryst.
(2008). A64, 112-122
;
_computing_structure_solution 'SHELXS-97 (Sheldrick, 1990)'
_diffrn_ambient_temperature 293(2)
_diffrn_detector_area_resol_mean 10.4692
_diffrn_measured_fraction_theta_full 0.997
_diffrn_measured_fraction_theta_max 0.997
_diffrn_measurement_details
;
1 omega -32.00 64.00 1.0000 30.0000
omega____ theta____ kappa____ phi______ frames
- 11.6909 19.0000 -180.0000 96

2 omega -18.00 86.00 1.0000 30.0000
omega____ theta____ kappa____ phi______ frames
- 11.6909 57.0000 -150.0000 104
;
_diffrn_measurement_device_type 'Xcalibur, Atlas, Gemini'
_diffrn_measurement_method '\w scans'
_diffrn_orient_matrix_UB_11 -0.0579836000
_diffrn_orient_matrix_UB_12 0.0094529000
_diffrn_orient_matrix_UB_13 -0.0167391000
_diffrn_orient_matrix_UB_21 -0.0378900000
_diffrn_orient_matrix_UB_22 0.0152017000
_diffrn_orient_matrix_UB_23 0.0218767000
_diffrn_orient_matrix_UB_31 0.0160180000
_diffrn_orient_matrix_UB_32 0.0706234000
_diffrn_orient_matrix_UB_33 -0.0024389000
_diffrn_radiation_monochromator graphite
_diffrn_radiation_type 'Mo K\a'
_diffrn_radiation_wavelength 0.7107
_diffrn_reflns_av_R_equivalents 0.0567
_diffrn_reflns_av_unetI/netI 0.0794
_diffrn_reflns_limit_h_max 11
_diffrn_reflns_limit_h_min -11
_diffrn_reflns_limit_k_max 9
_diffrn_reflns_limit_k_min -11
_diffrn_reflns_limit_l_max 22
_diffrn_reflns_limit_l_min -30
_diffrn_reflns_number 10944
_diffrn_reflns_theta_full 25.12
_diffrn_reflns_theta_max 25.12
_diffrn_reflns_theta_min 3.17
_diffrn_source 'Enhance (Mo) X-ray Source'
_exptl_absorpt_coefficient_mu 0.076
_exptl_absorpt_correction_T_max 1.00000
_exptl_absorpt_correction_T_min 0.91541
_exptl_absorpt_correction_type multi-scan
_exptl_absorpt_process_details
;
CrysAlisPro, Agilent Technologies,
Version 1.171.35.21 (release 20-01-2012 CrysAlis171 .NET)
(compiled Jan 23 2012,18:06:46)
Empirical absorption correction using spherical harmonics,
implemented in SCALE3 ABSPACK scaling algorithm.
;
_exptl_crystal_colour colorless
_exptl_crystal_density_diffrn 1.285
_exptl_crystal_density_method 'not measured'
_exptl_crystal_F_000 1008
_exptl_crystal_size_max 0.4
_exptl_crystal_size_mid 0.25
_exptl_crystal_size_min 0.25
_refine_diff_density_max 0.387
_refine_diff_density_min -0.225
_refine_diff_density_rms 0.045
_refine_ls_extinction_method none
_refine_ls_goodness_of_fit_ref 0.939
_refine_ls_hydrogen_treatment constr
_refine_ls_matrix_type full
_refine_ls_number_parameters 343
_refine_ls_number_reflns 4453
_refine_ls_number_restraints 0
_refine_ls_restrained_S_all 0.939
_refine_ls_R_factor_all 0.1219
_refine_ls_R_factor_gt 0.0624
_refine_ls_shift/su_max 0.000
_refine_ls_shift/su_mean 0.000
_refine_ls_structure_factor_coef Fsqd
_refine_ls_weighting_details 'calc w=1/[\s^2^(Fo^2^)+(0.1000P)^2^+0.0000P] where P=(Fo^2^+2Fc^2^)/3'
_refine_ls_weighting_scheme calc
_refine_ls_wR_factor_gt 0.1520
_refine_ls_wR_factor_ref 0.1922
_reflns_number_gt 2604
_reflns_number_total 4453
_reflns_threshold_expression >2sigma(I)
_cod_data_source_file c2cp41535f.txt
_cod_data_source_block g120401b
_cod_database_code 7208824
_reflns_odcompleteness_completeness 99.59
_reflns_odcompleteness_iscentric 1
_reflns_odcompleteness_theta 26.32

loop_
_space_group_symop_id
_space_group_symop_operation_xyz
1 'x, y, z'
2 '-x+1/2, y+1/2, -z+1/2'
3 '-x, -y, -z'
4 'x-1/2, -y-1/2, z-1/2'

loop_
_atom_site_label
_atom_site_type_symbol
_atom_site_fract_x
_atom_site_fract_y
_atom_site_fract_z
_atom_site_U_iso_or_equiv
_atom_site_adp_type
_atom_site_occupancy
_atom_site_symmetry_multiplicity
_atom_site_calc_flag
_atom_site_refinement_flags
O1 O 0.2698(2) 0.5560(2) 0.00869(8) 0.0568(6) Uani 1 1 d .
C19 C 0.5962(3) 0.8884(3) 0.18082(11) 0.0412(7) Uani 1 1 d .
C16 C 0.5400(3) 0.8602(3) 0.12798(12) 0.0416(7) Uani 1 1 d .
C17 C 0.4279(3) 0.9429(3) 0.11781(11) 0.0403(7) Uani 1 1 d .
C31 C 0.2073(3) 1.1552(3) 0.19036(11) 0.0408(7) Uani 1 1 d .
C24 C 0.5178(3) 0.9905(3) 0.20277(11) 0.0396(7) Uani 1 1 d .
C26 C 0.2668(3) 1.0255(3) 0.18596(10) 0.0399(7) Uani 1 1 d .
C23 C 0.5458(3) 1.0322(3) 0.25351(12) 0.0467(8) Uani 1 1 d .
H23 H 0.4948 1.1009 0.2680 0.056 Uiso 1 1 calc R
C32 C 0.2967(3) 1.2572(3) 0.16783(10) 0.0418(7) Uani 1 1 d .
C33 C 0.2795(4) 1.3982(3) 0.16002(12) 0.0551(9) Uani 1 1 d .
H33 H 0.2038 1.4429 0.1710 0.066 Uiso 1 1 calc R
C13 C 0.3842(3) 0.8291(3) 0.03581(11) 0.0472(8) Uani 1 1 d .
C37 C 0.4107(3) 1.1919(3) 0.15120(10) 0.0413(7) Uani 1 1 d .
C30 C 0.0847(3) 1.1686(3) 0.21218(12) 0.0499(8) Uani 1 1 d .
H30 H 0.0478 1.2551 0.2170 0.060 Uiso 1 1 calc R
C2 C 0.2940(3) 0.8021(3) -0.01064(12) 0.0521(8) Uani 1 1 d .
C15 C 0.5772(3) 0.7643(3) 0.09064(12) 0.0468(8) Uani 1 1 d .
H15 H 0.6543 0.7116 0.0963 0.056 Uiso 1 1 calc R
C18 C 0.3505(3) 0.9288(3) 0.07220(11) 0.0489(8) Uani 1 1 d .
H18 H 0.2763 0.9851 0.0656 0.059 Uiso 1 1 calc R
C14 C 0.4984(3) 0.7494(3) 0.04576(12) 0.0517(8) Uani 1 1 d .
H14 H 0.5218 0.6844 0.0213 0.062 Uiso 1 1 calc R
C21 C 0.7264(3) 0.8690(3) 0.26147(14) 0.0559(9) Uani 1 1 d .
H21 H 0.7953 0.8277 0.2816 0.067 Uiso 1 1 calc R
C36 C 0.5087(3) 1.2647(3) 0.12726(11) 0.0519(8) Uani 1 1 d .
H36 H 0.5851 1.2206 0.1166 0.062 Uiso 1 1 calc R
C20 C 0.7001(3) 0.8281(3) 0.21031(13) 0.0515(8) Uani 1 1 d .
H20 H 0.7521 0.7604 0.1958 0.062 Uiso 1 1 calc R
C22 C 0.6496(4) 0.9716(3) 0.28263(13) 0.0536(9) Uani 1 1 d .
H22 H 0.6684 0.9998 0.3168 0.064 Uiso 1 1 calc R
C1 C 0.2421(3) 0.6724(3) -0.02215(11) 0.0498(8) Uani 1 1 d .
C7 C 0.1150(4) 0.4973(4) -0.05689(13) 0.0574(9) Uani 1 1 d .
C6 C 0.1505(4) 0.6419(3) -0.06275(12) 0.0556(9) Uani 1 1 d .
C12 C 0.1892(3) 0.4516(3) -0.01298(13) 0.0557(9) Uani 1 1 d .
C29 C 0.0179(3) 1.0528(3) 0.22666(13) 0.0598(9) Uani 1 1 d .
H29 H -0.0656 1.0609 0.2408 0.072 Uiso 1 1 calc R
C34 C 0.3781(4) 1.4701(3) 0.13541(13) 0.0597(9) Uani 1 1 d .
H34 H 0.3678 1.5639 0.1296 0.072 Uiso 1 1 calc R
C35 C 0.4914(4) 1.4043(3) 0.11945(13) 0.0599(9) Uani 1 1 d .
H35 H 0.5567 1.4544 0.1033 0.072 Uiso 1 1 calc R
C28 C 0.0737(4) 0.9234(3) 0.22044(14) 0.0635(10) Uani 1 1 d .
H28 H 0.0265 0.8456 0.2298 0.076 Uiso 1 1 calc R
C27 C 0.1994(3) 0.9094(3) 0.20039(13) 0.0541(9) Uani 1 1 d .
H27 H 0.2374 0.8229 0.1968 0.065 Uiso 1 1 calc R
C25 C 0.4050(3) 1.0370(3) 0.16403(11) 0.0408(7) Uani 1 1 d .
C3 C 0.2476(4) 0.9045(4) -0.04433(13) 0.0640(10) Uani 1 1 d .
H3 H 0.2783 0.9939 -0.0389 0.077 Uiso 1 1 calc R
C4 C 0.1548(4) 0.8780(4) -0.08674(14) 0.0712(11) Uani 1 1 d .
H4 H 0.1263 0.9494 -0.1087 0.085 Uiso 1 1 calc R
C11 C 0.1817(4) 0.3224(4) 0.00690(15) 0.0649(10) Uani 1 1 d .
H11 H 0.2325 0.2959 0.0366 0.078 Uiso 1 1 calc R
C10 C 0.0956(5) 0.2332(4) -0.01907(18) 0.0797(12) Uani 1 1 d .
H10 H 0.0869 0.1442 -0.0065 0.096 Uiso 1 1 calc R
C8 C 0.0284(4) 0.4048(4) -0.08243(15) 0.0729(11) Uani 1 1 d .
H8 H -0.0236 0.4320 -0.1117 0.087 Uiso 1 1 calc R
C9 C 0.0204(4) 0.2731(5) -0.0641(2) 0.0870(13) Uani 1 1 d .
H9 H -0.0353 0.2098 -0.0816 0.104 Uiso 1 1 calc R
C5 C 0.1074(4) 0.7488(4) -0.09557(13) 0.0661(10) Uani 1 1 d .
H5 H 0.0463 0.7318 -0.1234 0.079 Uiso 1 1 calc R

loop_
_atom_site_aniso_label
_atom_site_aniso_U_11
_atom_site_aniso_U_22
_atom_site_aniso_U_33
_atom_site_aniso_U_23
_atom_site_aniso_U_13
_atom_site_aniso_U_12
O1 0.0585(16) 0.0567(14) 0.0550(13) -0.0039(11) 0.0015(11) 0.0054(11)
C19 0.0315(18) 0.0342(15) 0.0580(19) 0.0059(13) 0.0040(14) -0.0004(13)
C16 0.0337(18) 0.0354(15) 0.0564(18) 0.0001(13) 0.0073(14) 0.0001(13)
C17 0.0367(19) 0.0356(15) 0.0488(17) 0.0018(13) 0.0054(14) 0.0014(13)
C31 0.041(2) 0.0391(16) 0.0423(16) 0.0001(13) -0.0024(14) 0.0076(14)
C24 0.0397(19) 0.0320(14) 0.0475(17) 0.0027(13) 0.0049(14) -0.0035(13)
C26 0.0372(18) 0.0380(16) 0.0444(16) 0.0011(13) 0.0009(13) 0.0015(14)
C23 0.048(2) 0.0376(16) 0.0547(19) 0.0026(14) 0.0026(16) -0.0084(14)
C32 0.047(2) 0.0350(15) 0.0431(16) 0.0010(12) -0.0009(14) 0.0067(14)
C33 0.063(2) 0.0399(17) 0.063(2) 0.0011(15) 0.0087(17) 0.0146(16)
C13 0.049(2) 0.0483(18) 0.0443(17) -0.0046(14) 0.0073(15) -0.0046(16)
C37 0.045(2) 0.0369(16) 0.0415(16) -0.0005(12) -0.0007(14) 0.0028(14)
C30 0.041(2) 0.0489(18) 0.0602(19) 0.0025(15) 0.0061(16) 0.0101(15)
C2 0.050(2) 0.056(2) 0.0513(19) -0.0008(15) 0.0132(16) 0.0063(16)
C15 0.038(2) 0.0407(16) 0.062(2) -0.0030(15) 0.0083(16) 0.0030(14)
C18 0.044(2) 0.0481(18) 0.0544(19) 0.0031(15) 0.0001(16) 0.0079(15)
C14 0.047(2) 0.0466(17) 0.063(2) -0.0113(15) 0.0148(17) 0.0012(16)
C21 0.040(2) 0.061(2) 0.065(2) 0.0139(17) -0.0066(16) -0.0071(17)
C36 0.049(2) 0.0485(18) 0.0597(19) -0.0017(15) 0.0137(16) 0.0010(15)
C20 0.035(2) 0.0471(17) 0.072(2) 0.0049(16) -0.0003(16) 0.0036(15)
C22 0.054(2) 0.0522(19) 0.0536(19) 0.0079(16) -0.0043(17) -0.0194(18)
C1 0.053(2) 0.0520(19) 0.0444(18) -0.0039(15) 0.0060(15) 0.0114(16)
C7 0.049(2) 0.065(2) 0.059(2) -0.0174(18) 0.0040(17) 0.0057(18)
C6 0.049(2) 0.069(2) 0.0492(19) -0.0089(16) 0.0025(16) 0.0106(17)
C12 0.044(2) 0.059(2) 0.065(2) -0.0156(17) 0.0123(17) 0.0012(17)
C29 0.039(2) 0.062(2) 0.080(2) 0.0079(18) 0.0125(17) 0.0049(17)
C34 0.078(3) 0.0350(17) 0.067(2) 0.0080(15) 0.0082(19) 0.0030(17)
C35 0.068(3) 0.0424(18) 0.071(2) 0.0075(16) 0.0155(19) -0.0079(17)
C28 0.048(2) 0.056(2) 0.087(3) 0.0121(18) 0.0087(19) -0.0080(17)
C27 0.048(2) 0.0396(17) 0.075(2) 0.0025(16) 0.0072(17) 0.0043(15)
C25 0.0373(19) 0.0321(15) 0.0532(17) 0.0006(13) 0.0028(14) 0.0050(13)
C3 0.072(3) 0.061(2) 0.059(2) 0.0000(18) 0.0094(19) 0.0129(19)
C4 0.083(3) 0.073(3) 0.058(2) 0.0079(19) 0.006(2) 0.020(2)
C11 0.056(3) 0.056(2) 0.084(3) -0.0051(19) 0.0194(19) -0.0014(18)
C10 0.078(3) 0.058(2) 0.106(3) -0.015(2) 0.023(3) -0.004(2)
C8 0.059(3) 0.080(3) 0.079(3) -0.017(2) 0.006(2) 0.003(2)
C9 0.062(3) 0.081(3) 0.120(4) -0.030(3) 0.019(3) -0.015(2)
C5 0.068(3) 0.077(3) 0.053(2) -0.0052(19) -0.0048(18) 0.017(2)

loop_
_atom_type_symbol
_atom_type_description
_atom_type_scat_dispersion_real
_atom_type_scat_dispersion_imag
_atom_type_scat_source
C C 0.0033 0.0016 'International Tables Vol C Tables 4.2.6.8 and 6.1.1.4'
H H 0.0000 0.0000 'International Tables Vol C Tables 4.2.6.8 and 6.1.1.4'
O O 0.0106 0.0060 'International Tables Vol C Tables 4.2.6.8 and 6.1.1.4'

loop_
_geom_angle_atom_site_label_1
_geom_angle_atom_site_label_2
_geom_angle_atom_site_label_3
_geom_angle
C12 O1 C1 105.7(2)
C24 C19 C16 108.1(2)
C20 C19 C16 131.8(3)
C20 C19 C24 119.9(3)
C17 C16 C19 109.3(2)
C17 C16 C15 119.7(3)
C15 C16 C19 130.9(3)
C16 C17 C25 110.7(3)
C18 C17 C16 120.8(3)
C18 C17 C25 128.4(3)
C26 C31 C32 107.8(3)
C30 C31 C26 120.4(3)
C30 C31 C32 131.7(3)
C19 C24 C25 110.9(2)
C23 C24 C19 119.9(3)
C23 C24 C25 129.2(3)
C31 C26 C25 111.1(2)
C27 C26 C31 120.1(3)
C27 C26 C25 128.8(3)
C22 C23 C24 119.7(3)
C33 C32 C31 130.2(3)
C37 C32 C31 109.6(2)
C37 C32 C33 120.1(3)
C34 C33 C32 118.4(3)
C18 C13 C2 120.2(3)
C14 C13 C2 120.5(3)
C14 C13 C18 119.2(3)
C32 C37 C25 109.9(2)
C36 C37 C32 120.9(3)
C36 C37 C25 129.2(3)
C29 C30 C31 119.2(3)
C1 C2 C13 122.5(3)
C3 C2 C13 123.1(3)
C3 C2 C1 114.3(3)
C14 C15 C16 119.0(3)
C17 C18 C13 119.5(3)
C15 C14 C13 121.7(3)
C20 C21 C22 119.8(3)
C37 C36 C35 118.9(3)
C19 C20 C21 119.9(3)
C23 C22 C21 120.7(3)
C2 C1 O1 123.5(3)
C6 C1 O1 110.8(3)
C6 C1 C2 125.5(3)
C12 C7 C6 105.7(3)
C8 C7 C6 136.4(4)
C8 C7 C12 117.9(3)
C1 C6 C7 106.5(3)
C1 C6 C5 117.8(3)
C5 C6 C7 135.4(3)
C7 C12 O1 111.3(3)
C11 C12 O1 124.4(3)
C11 C12 C7 124.3(3)
C30 C29 C28 120.6(3)
C35 C34 C33 120.9(3)
C34 C35 C36 120.7(3)
C27 C28 C29 120.5(3)
C26 C27 C28 118.9(3)
C17 C25 C24 101.1(2)
C17 C25 C37 114.2(2)
C24 C25 C37 113.1(2)
C26 C25 C17 114.8(2)
C26 C25 C24 112.9(2)
C26 C25 C37 101.3(2)
C2 C3 C4 122.3(3)
C5 C4 C3 120.4(3)
C12 C11 C10 116.6(4)
C11 C10 C9 121.5(4)
C9 C8 C7 119.4(4)
C8 C9 C10 120.3(4)
C4 C5 C6 119.7(3)

loop_
_geom_bond_atom_site_label_1
_geom_bond_atom_site_label_2
_geom_bond_distance
O1 C1 1.402(4)
O1 C12 1.394(4)
C19 C16 1.467(4)
C19 C24 1.402(4)
C19 C20 1.383(4)
C16 C17 1.393(4)
C16 C15 1.402(4)
C17 C18 1.376(4)
C17 C25 1.526(4)
C31 C26 1.403(4)
C31 C32 1.474(4)
C31 C30 1.380(4)
C24 C23 1.380(4)
C24 C25 1.533(4)
C26 C27 1.376(4)
C26 C25 1.523(4)
C23 C22 1.379(4)
C32 C33 1.396(4)
C32 C37 1.391(4)
C33 C34 1.388(5)
C13 C2 1.481(4)
C13 C18 1.401(4)
C13 C14 1.392(4)
C37 C36 1.379(4)
C37 C25 1.544(4)
C30 C29 1.372(4)
C2 C1 1.390(4)
C2 C3 1.384(4)
C15 C14 1.369(4)
C21 C20 1.385(4)
C21 C22 1.388(5)
C36 C35 1.383(4)
C1 C6 1.383(5)
C7 C6 1.460(5)
C7 C12 1.390(5)
C7 C8 1.390(5)
C6 C5 1.394(5)
C12 C11 1.361(5)
C29 C28 1.389(4)
C34 C35 1.381(5)
C28 C27 1.389(5)
C3 C4 1.416(5)
C4 C5 1.359(5)
C11 C10 1.371(5)
C10 C9 1.400(6)
C8 C9 1.369(5)
